data_7244710
loop_
_publ_author_name
'Chahine, Ali'
'Chaffee, Alan L.'
'Knowles, Gregory P.'
'Turner, David Roger'
'Batten, Stuart R.'

_publ_section_title
;
 Highly Connected Framework Materials from Flexible Tetra-Isophthalate
 Ligands
;
_journal_name_full CrystEngComm
_journal_paper_doi 10.1039/D2CE00269H
_journal_year 2022
_chemical_formula_moiety 'C45 H48.5 Cu4 N3.5 O20, O'
_chemical_formula_sum 'C45 H48.5 Cu4 N3.5 O21'
_chemical_formula_weight 1228.53
_space_group_crystal_system triclinic
_space_group_IT_number 2
_space_group_name_Hall '-P 1'
_space_group_name_H-M_alt 'P -1'
_atom_sites_solution_hydrogens mixed
_audit_creation_date 2020-11-25
_audit_creation_method
;
Olex2 1.3
(compiled 2020.07.31 svn.rc2a77460 for OlexSys, GUI svn.r6145)
;
_audit_update_record
;
2022-02-10 deposited with the CCDC.	2022-03-30 downloaded from the CCDC.
;
_cell_angle_alpha 73.768(2)
_cell_angle_beta 71.193(4)
_cell_angle_gamma 87.559(4)
_cell_formula_units_Z 2
_cell_length_a 14.6827(9)
_cell_length_b 18.5378(5)
_cell_length_c 21.3961(5)
_cell_measurement_reflns_used 16323
_cell_measurement_temperature 123(2)
_cell_measurement_theta_max 79.199
_cell_measurement_theta_min 3.803
_cell_volume 5285.8(4)
_computing_cell_refinement 'CrysAlisPro 1.171.39.46 (Rigaku OD, 2018)'
_computing_data_collection 'CrysAlisPro 1.171.39.46 (Rigaku OD, 2018)'
_computing_data_reduction 'CrysAlisPro 1.171.39.46 (Rigaku OD, 2018)'
_computing_molecular_graphics 'Olex2 1.3 (Dolomanov et al., 2009)'
_computing_publication_material 'Olex2 1.3 (Dolomanov et al., 2009)'
_computing_structure_refinement 'SHELXL 2018/3 (Sheldrick, 2015)'
_diffrn_ambient_temperature 123(2)
_diffrn_measured_fraction_theta_full 0.998
_diffrn_measured_fraction_theta_max 0.950
_diffrn_measurement_device 'four-circle diffractometer'
_diffrn_measurement_device_type 'XtaLAB Synergy, Dualflex, HyPix'
_diffrn_measurement_method '\w scans'
_diffrn_radiation_type CuK\a
_diffrn_radiation_wavelength 1.54184
_diffrn_reflns_av_R_equivalents 0.1045
_diffrn_reflns_av_unetI/netI 0.0818
_diffrn_reflns_Laue_measured_fraction_full 0.998
_diffrn_reflns_Laue_measured_fraction_max 0.950
_diffrn_reflns_limit_h_max 18
_diffrn_reflns_limit_h_min -18
_diffrn_reflns_limit_k_max 23
_diffrn_reflns_limit_k_min -21
_diffrn_reflns_limit_l_max 27
_diffrn_reflns_limit_l_min -17
_diffrn_reflns_number 69529
_diffrn_reflns_point_group_measured_fraction_full 0.998
_diffrn_reflns_point_group_measured_fraction_max 0.950
_diffrn_reflns_theta_full 67.684
_diffrn_reflns_theta_max 79.199
_diffrn_reflns_theta_min 3.803
_exptl_absorpt_coefficient_mu 1.247
_exptl_absorpt_correction_type multi-scan
_exptl_absorpt_process_details
;
CrysAlisPro 1.171.39.46 (Rigaku Oxford Diffraction, 2018)
Empirical absorption correction using spherical harmonics,
 implemented in SCALE3 ABSPACK scaling algorithm.
;
_exptl_crystal_colour blue
_exptl_crystal_density_diffrn 0.772
_exptl_crystal_description plate
_exptl_crystal_F_000 1254
_exptl_crystal_size_max 0.02
_exptl_crystal_size_mid 0.015
_exptl_crystal_size_min 0.010
_exptl_transmission_factor_max 3.130
_exptl_transmission_factor_min 0.441
_refine_diff_density_max 1.783
_refine_diff_density_min -1.214
_refine_diff_density_rms 0.146
_refine_ls_extinction_method none
_refine_ls_goodness_of_fit_ref 1.482
_refine_ls_hydrogen_treatment mixed
_refine_ls_matrix_type full
_refine_ls_number_parameters 725
_refine_ls_number_reflns 21813
_refine_ls_number_restraints 39
_refine_ls_restrained_S_all 1.481
_refine_ls_R_factor_all 0.1528
_refine_ls_R_factor_gt 0.1365
_refine_ls_shift/su_max 0.001
_refine_ls_shift/su_mean 0.000
_refine_ls_structure_factor_coef Fsqd
_refine_ls_weighting_details 'w=1/[\s^2^(Fo^2^)+(0.2000P)^2^] where P=(Fo^2^+2Fc^2^)/3'
_refine_ls_weighting_scheme calc
_refine_ls_wR_factor_gt 0.3768
_refine_ls_wR_factor_ref 0.3896
_reflns_Friedel_coverage 0.000
_reflns_number_gt 16323
_reflns_number_total 21813
_reflns_threshold_expression 'I > 2\s(I)'
_cod_data_source_file d2ce00269h2.cif
_cod_data_source_block 6
_cod_original_formula_sum 'C45 H48.50 Cu4 N3.50 O21'
_cod_database_code 7244710
_shelx_shelxl_version_number 2018/3
_shelx_space_group_comment
;
The symmetry employed for this shelxl refinement is uniquely defined
by the following loop, which should always be used as a source of
symmetry information in preference to the above space-group names.
They are only intended as comments.
;
_olex2_refinement_description
;
1. Fixed Uiso
 At 1.2 times of:
  All C(H) groups, All C(H,H) groups, All N(H) groups
 At 1.5 times of:
  All C(H,H,H) groups, All O(H,H) groups
2. Restrained distances
 O4B-C5
 1.28 with sigma of 0.001
 O3B-H3B = O4A-H4A
 0.82 with sigma of 0.004
 H4A-O3A
 2.4 with sigma of 0.004
 O4A-C5 = O3B-C5 = O3A-C5
 1.28 with sigma of 0.02
 O4B-H3B
 2.4 with sigma of 0.004
3. Restrained angles
 C5-O4A-H4A
 fixed at 109.5 with sigma of 0.02
 C5-O3B-H3B
 fixed at 109.5 with sigma of 0.02
4. Restrained planarity
 O3A, C5, O4A, H4A
 with sigma of 0.1
5. Uiso/Uaniso restraints and constraints
Uanis(O18) \\sim Ueq: with sigma of 0.001 and sigma for terminal atoms of 0.0004
Uanis(O4B) \\sim Ueq: with sigma of 0.01 and sigma for terminal atoms of 0.001
Uanis(O4A) \\sim Ueq: with sigma of 0.01 and sigma for terminal atoms of 0.001
Uanis(O3A) \\sim Ueq, Uanis(O3B) \\sim Ueq: with sigma of 0.01 and sigma for
terminal atoms of 0.001
6. Others
 Fixed Sof: N4(0.5) H4(0.5) H20A(0.5) H20B(0.5) O3A(0.4) O4A(0.4) O3B(0.6)
 O4B(0.6) O19(0.5) H19A(0.5) H19B(0.5) O22(0.5) O23(0.5) C45(0.5) H45A(0.5)
 H45B(0.5) H45C(0.5) C46(0.5) H46A(0.5) H46B(0.5) H46C(0.5) H3B(0.6) H4A(0.4)
 O18(0.5) H18A(0.5) H18B(0.5)
7.a Rotating group:
 O17(H17A,H17B), O21(H21A,H21B), O18(H18A,H18B)
7.b Ternary CH refined with riding coordinates:
 N4(H4), N3(H3), C10(H10), C31(H31)
7.c Secondary CH2 refined with riding coordinates:
 O20(H20A,H20B), C9(H9A,H9B), C11(H11A,H11B), C12(H12A,H12B), C13(H13A,H13B),
 C30(H30A,H30B), C32(H32A,H32B), C33(H33A,H33B), C34(H34A,H34B), O19(H19A,H19B)
7.d Aromatic/amide H refined with riding coordinates:
 C3(H3A), C6(H6), C8(H8), C15(H15), C18(H18), C21(H21), C24(H24), C27(H27),
 C29(H29), C36(H36), C39(H39), C42(H42)
7.e Idealised Me refined as rotating group:
 C43(H43A,H43B,H43C), C44(H44A,H44B,H44C), C45(H45A,H45B,H45C), C46(H46A,H46B,
 H46C)
;
_olex2_submission_special_instructions 'No special instructions were received'

loop_
_space_group_symop_operation_xyz
'x, y, z'
'-x, -y, -z'

loop_
_atom_site_label
_atom_site_type_symbol
_atom_site_fract_x
_atom_site_fract_y
_atom_site_fract_z
_atom_site_U_iso_or_equiv
_atom_site_adp_type
_atom_site_occupancy
_atom_site_site_symmetry_order
_atom_site_calc_flag
_atom_site_refinement_flags_posn
_atom_site_refinement_flags_adp
_atom_site_refinement_flags_occupancy
_atom_site_disorder_assembly
_atom_site_disorder_group
Cu1 Cu 0.41884(6) 0.47101(4) 0.54992(4) 0.0391(2) Uani 1 1 d . . . . .
Cu2 Cu 0.42061(7) 0.02311(5) 0.98629(4) 0.0493(3) Uani 1 1 d . . . . .
Cu3 Cu 1.00482(7) -0.12104(5) 0.59957(5) 0.0579(3) Uani 1 1 d . . . . .
Cu4 Cu 1.02248(8) 0.29330(6) 0.35761(6) 0.0662(3) Uani 1 1 d . . . . .
O1 O 0.4923(5) 0.1217(3) 0.9484(3) 0.0709(14) Uani 1 1 d . . . . .
O2 O 0.6270(5) 0.0817(3) 0.9715(3) 0.0743(14) Uani 1 1 d . . . . .
O5 O 0.8429(4) 0.6671(3) 0.6845(3) 0.0728(14) Uani 1 1 d . . . . .
O6 O 0.8839(4) 0.6347(3) 0.5866(3) 0.0778(15) Uani 1 1 d . . . . .
O7 O 0.6178(4) 0.5501(3) 0.5226(2) 0.0575(11) Uani 1 1 d . . . . .
O8 O 0.4823(3) 0.5006(3) 0.6072(2) 0.0551(10) Uani 1 1 d . . . . .
O9 O 0.6220(3) 0.4262(2) 0.4749(3) 0.0581(11) Uani 1 1 d . . . . .
O10 O 0.4854(3) 0.3761(2) 0.5593(2) 0.0577(11) Uani 1 1 d . . . . .
O11 O 0.8877(4) 0.2716(3) 0.4156(4) 0.0793(17) Uani 1 1 d . . . . .
O12 O 0.8712(4) 0.1464(3) 0.4576(3) 0.0774(17) Uani 1 1 d . . . . .
O13 O 0.8777(4) -0.0856(3) 0.6401(3) 0.0651(12) Uani 1 1 d . . . . .
O14 O 0.8924(5) -0.1068(5) 0.7406(4) 0.0921(19) Uani 1 1 d . . . . .
O15 O 0.6210(4) -0.0398(3) 0.9223(2) 0.0634(12) Uani 1 1 d . . . . .
O16 O 0.4858(4) -0.0030(3) 0.9000(2) 0.0576(11) Uani 1 1 d . . . . .
O17 O 0.2891(4) 0.4262(3) 0.6320(3) 0.0678(12) Uani 1 1 d . . . . .
H17A H 0.240148 0.401082 0.630959 0.102 Uiso 1 1 d R U . . .
H17B H 0.272086 0.428794 0.675029 0.102 Uiso 1 1 d R U . . .
N4 N 0.9808(19) 0.3865(9) 0.3012(16) 0.080(7) Uani 0.5 1 d . . P A 1
H4 H 0.920350 0.367027 0.300282 0.097 Uiso 0.5 1 calc R U P A 1
O20 O 0.9421(3) -0.2022(3) 0.5876(3) 0.0654(12) Uani 1 1 d . . . . .
H20A H 0.963190 -0.201467 0.539576 0.098 Uiso 0.5 1 calc R U P . .
H20B H 0.872787 -0.198234 0.602988 0.098 Uiso 0.5 1 calc R U P . .
O21 O 0.2946(5) 0.0623(4) 0.9593(3) 0.0873(17) Uani 1 1 d . . . . .
H21A H 0.264854 0.113004 0.957528 0.131 Uiso 1 1 d R U . . .
H21B H 0.249602 0.034474 0.945470 0.131 Uiso 1 1 d R U . . .
N1 N 0.5555(6) 0.4760(3) 0.8658(3) 0.0688(18) Uani 1 1 d . . . . .
N2 N 0.5554(4) 0.0266(2) 0.6091(2) 0.0411(9) Uani 1 1 d . . . . .
N3 N 1.0725(5) -0.0303(4) 0.6026(4) 0.0701(16) Uani 1 1 d . . . . .
H3 H 1.024396 -0.006147 0.632874 0.084 Uiso 1 1 calc R U . . .
C1 C 0.5753(6) 0.1308(4) 0.9491(3) 0.0600(18) Uani 1 1 d . . . . .
C2 C 0.6175(7) 0.2111(4) 0.9205(4) 0.0663(19) Uani 1 1 d . . . . .
C3 C 0.7116(8) 0.2264(5) 0.9129(6) 0.090(3) Uani 1 1 d . . . . .
H3A H 0.749446 0.187741 0.926911 0.108 Uiso 1 1 calc R U . . .
C4 C 0.7515(9) 0.3022(6) 0.8835(8) 0.121(5) Uani 1 1 d . . . . .
C5 C 0.8586(11) 0.3146(6) 0.8741(10) 0.155(7) Uani 1 1 d D . . . .
C6 C 0.6951(9) 0.3576(5) 0.8664(5) 0.092(3) Uani 1 1 d . . . . .
H6 H 0.721089 0.406861 0.848679 0.111 Uiso 1 1 calc R U . . .
C7 C 0.5952(8) 0.3439(4) 0.8746(4) 0.078(3) Uani 1 1 d . . . . .
C8 C 0.5592(7) 0.2686(4) 0.9026(3) 0.068(2) Uani 1 1 d . . . . .
H8 H 0.495036 0.257189 0.909253 0.082 Uiso 1 1 calc R U . . .
C9 C 0.5304(8) 0.4045(4) 0.8568(4) 0.075(2) Uani 1 1 d . . . . .
H9A H 0.533733 0.412359 0.809345 0.090 Uiso 1 1 calc R U . . .
H9B H 0.464575 0.388472 0.885642 0.090 Uiso 1 1 calc R U . . .
C10 C 0.5322(7) 0.4719(4) 0.9392(3) 0.071(2) Uani 1 1 d . . . . .
H10 H 0.552221 0.423058 0.961512 0.085 Uiso 1 1 calc R U . . .
C11 C 0.5936(7) 0.5328(4) 0.9463(3) 0.071(2) Uani 1 1 d . . . . .
H11A H 0.661333 0.527539 0.923682 0.085 Uiso 1 1 calc R U . . .
H11B H 0.576547 0.582368 0.924508 0.085 Uiso 1 1 calc R U . . .
C12 C 0.5757(7) 0.5243(4) 1.0221(3) 0.070(2) Uani 1 1 d . . . . .
H12A H 0.612016 0.563900 1.026657 0.084 Uiso 1 1 calc R U . . .
H12B H 0.598209 0.476389 1.042675 0.084 Uiso 1 1 calc R U . . .
C13 C 0.5114(6) 0.5392(3) 0.8273(3) 0.0634(18) Uani 1 1 d . . . . .
H13A H 0.509915 0.582804 0.844195 0.076 Uiso 1 1 calc R U . . .
H13B H 0.446052 0.524766 0.832618 0.076 Uiso 1 1 calc R U . . .
C14 C 0.5729(6) 0.5568(4) 0.7534(3) 0.0611(17) Uani 1 1 d . . . . .
C15 C 0.6662(6) 0.5880(4) 0.7312(3) 0.0576(15) Uani 1 1 d . . . . .
H15 H 0.689256 0.599315 0.763215 0.069 Uiso 1 1 calc R U . . .
C16 C 0.7264(5) 0.6031(4) 0.6639(3) 0.0565(15) Uani 1 1 d . . . . .
C17 C 0.8255(6) 0.6365(4) 0.6406(4) 0.0659(18) Uani 1 1 d . . . . .
C18 C 0.6919(5) 0.5866(3) 0.6154(3) 0.0502(13) Uani 1 1 d . . . . .
H18 H 0.730794 0.597394 0.569641 0.060 Uiso 1 1 calc R U . . .
C19 C 0.5990(5) 0.5538(3) 0.6355(3) 0.0498(13) Uani 1 1 d . . . . .
C20 C 0.5630(5) 0.5334(3) 0.5850(3) 0.0472(13) Uani 1 1 d . . . . .
C21 C 0.5399(5) 0.5393(3) 0.7046(3) 0.0520(13) Uani 1 1 d . . . . .
H21 H 0.478110 0.517718 0.718046 0.062 Uiso 1 1 calc R U . . .
C22 C 0.5687(5) 0.3727(3) 0.5215(3) 0.0466(12) Uani 1 1 d . . . . .
C23 C 0.6103(4) 0.2963(3) 0.5302(3) 0.0451(12) Uani 1 1 d . . . . .
C24 C 0.7043(5) 0.2895(3) 0.4906(4) 0.0520(14) Uani 1 1 d . . . . .
H24 H 0.741853 0.331867 0.460061 0.062 Uiso 1 1 calc R U . . .
C25 C 0.7421(5) 0.2172(3) 0.4974(4) 0.0570(15) Uani 1 1 d . . . . .
C26 C 0.8412(5) 0.2115(3) 0.4524(4) 0.0613(17) Uani 1 1 d . . . . .
C27 C 0.6850(5) 0.1557(3) 0.5429(3) 0.0503(13) Uani 1 1 d . . . . .
H27 H 0.710058 0.108254 0.547442 0.060 Uiso 1 1 calc R U . . .
C28 C 0.5912(4) 0.1624(3) 0.5821(3) 0.0425(11) Uani 1 1 d . . . . .
C29 C 0.5534(4) 0.2329(3) 0.5753(3) 0.0427(11) Uani 1 1 d . . . . .
H29 H 0.490086 0.237872 0.600810 0.051 Uiso 1 1 calc R U . . .
C30 C 0.5292(4) 0.0944(3) 0.6321(3) 0.0437(12) Uani 1 1 d . . . . .
H30A H 0.536559 0.086534 0.676957 0.052 Uiso 1 1 calc R U . . .
H30B H 0.462092 0.103359 0.636703 0.052 Uiso 1 1 calc R U . . .
C31 C 0.5299(4) 0.0285(3) 0.5473(3) 0.0419(11) Uani 1 1 d . . . . .
H31 H 0.546070 0.079898 0.516942 0.050 Uiso 1 1 calc R U . . .
C32 C 0.5933(4) -0.0224(3) 0.5088(3) 0.0433(11) Uani 1 1 d . . . . .
H32A H 0.578471 -0.074393 0.536254 0.052 Uiso 1 1 calc R U . . .
H32B H 0.660419 -0.010201 0.500828 0.052 Uiso 1 1 calc R U . . .
C33 C 0.5768(4) -0.0124(3) 0.4403(3) 0.0444(11) Uani 1 1 d . . . . .
H33A H 0.615431 -0.046607 0.416734 0.053 Uiso 1 1 calc R U . . .
H33B H 0.596169 0.038611 0.411350 0.053 Uiso 1 1 calc R U . . .
C34 C 0.5230(4) -0.0417(3) 0.6666(3) 0.0427(11) Uani 1 1 d . . . . .
H34A H 0.527460 -0.085221 0.649151 0.051 Uiso 1 1 calc R U . . .
H34B H 0.456231 -0.038425 0.693027 0.051 Uiso 1 1 calc R U . . .
C35 C 0.5857(5) -0.0501(3) 0.7119(3) 0.0455(12) Uani 1 1 d . . . . .
C36 C 0.6819(5) -0.0652(3) 0.6870(3) 0.0501(13) Uani 1 1 d . . . . .
H36 H 0.706551 -0.071725 0.643219 0.060 Uiso 1 1 calc R U . . .
C37 C 0.7416(5) -0.0707(4) 0.7262(3) 0.0560(15) Uani 1 1 d . . . . .
C38 C 0.8461(6) -0.0883(6) 0.7014(4) 0.073(2) Uani 1 1 d . . . . .
C39 C 0.7044(5) -0.0596(4) 0.7931(3) 0.0548(14) Uani 1 1 d . . . . .
H39 H 0.743418 -0.063255 0.820422 0.066 Uiso 1 1 calc R U . . .
C40 C 0.6068(5) -0.0430(3) 0.8166(3) 0.0494(13) Uani 1 1 d . . . . .
C41 C 0.5683(5) -0.0274(3) 0.8853(3) 0.0458(12) Uani 1 1 d . . . . .
C42 C 0.5492(5) -0.0383(3) 0.7762(3) 0.0433(11) Uani 1 1 d . . . . .
H42 H 0.485029 -0.027019 0.792376 0.052 Uiso 1 1 calc R U . . .
C43 C 1.1525(8) -0.0493(7) 0.6325(7) 0.097(3) Uani 1 1 d . . . . .
H43A H 1.203525 -0.069878 0.602537 0.145 Uiso 1 1 calc R U . . .
H43B H 1.128754 -0.085625 0.676783 0.145 Uiso 1 1 calc R U . . .
H43C H 1.176490 -0.004595 0.637552 0.145 Uiso 1 1 calc R U . . .
C44 C 1.1047(8) 0.0250(5) 0.5335(7) 0.101(3) Uani 1 1 d . . . . .
H44A H 1.049531 0.045847 0.521593 0.151 Uiso 1 1 calc R U . . .
H44B H 1.141283 0.000386 0.500056 0.151 Uiso 1 1 calc R U . . .
H44C H 1.144240 0.064627 0.534038 0.151 Uiso 1 1 calc R U . . .
O3A O 0.9075(16) 0.2595(12) 0.8541(13) 0.115(6) Uani 0.4 1 d D U P B 1
O4A O 0.873(3) 0.3795(15) 0.8811(19) 0.165(10) Uani 0.4 1 d D U P B 1
O3B O 0.9099(14) 0.2632(12) 0.9015(11) 0.146(6) Uani 0.6 1 d D U P B 2
O4B O 0.8894(13) 0.3810(7) 0.8358(9) 0.134(5) Uani 0.6 1 d D U P B 2
O19 O 0.9962(6) 0.2175(4) 0.2870(5) 0.0498(18) Uani 0.5 1 d . . P A 1
H19A H 1.050198 0.216662 0.246655 0.075 Uiso 0.5 1 calc R U P A 1
H19B H 0.935105 0.222814 0.278163 0.075 Uiso 0.5 1 calc R U P A 1
O22 O 0.7410(8) -0.2003(6) 0.5794(9) 0.105(5) Uani 0.5 1 d . . P . .
O23 O 0.9966(15) -0.2180(10) 0.4531(7) 0.117(6) Uani 0.5 1 d . . P . .
C45 C 0.945(2) 0.4395(12) 0.3395(14) 0.113(8) Uani 0.5 1 d . . P A 1
H45A H 0.902841 0.472054 0.319237 0.169 Uiso 0.5 1 calc R U P A 1
H45B H 0.997458 0.468874 0.338658 0.169 Uiso 0.5 1 calc R U P A 1
H45C H 0.909246 0.413100 0.386178 0.169 Uiso 0.5 1 calc R U P A 1
C46 C 1.034(2) 0.4126(16) 0.2266(13) 0.114(8) Uani 0.5 1 d . . P A 1
H46A H 1.051097 0.369893 0.208952 0.171 Uiso 0.5 1 calc R U P A 1
H46B H 1.091552 0.441130 0.219203 0.171 Uiso 0.5 1 calc R U P A 1
H46C H 0.994215 0.443662 0.203352 0.171 Uiso 0.5 1 calc R U P A 1
H3B H 0.9678(16) 0.273(5) 0.882(8) 0.137 Uiso 0.6 1 d D U P C 2
H4A H 0.932(3) 0.380(3) 0.868(5) 0.137 Uiso 0.4 1 d D U P D 1
O18 O 0.976(3) 0.3852(19) 0.310(2) 0.132(8) Uani 0.5 1 d . U P A 2
H18A H 0.945953 0.420030 0.326499 0.199 Uiso 0.5 1 d R U P A 2
H18B H 0.982953 0.400339 0.267089 0.199 Uiso 0.5 1 d R U P A 2

loop_
_atom_site_aniso_label
_atom_site_aniso_U_11
_atom_site_aniso_U_22
_atom_site_aniso_U_33
_atom_site_aniso_U_23
_atom_site_aniso_U_13
_atom_site_aniso_U_12
Cu1 0.0529(5) 0.0272(3) 0.0400(4) -0.0116(3) -0.0175(3) 0.0072(3)
Cu2 0.0792(6) 0.0407(4) 0.0280(4) -0.0124(3) -0.0146(4) 0.0019(4)
Cu3 0.0561(5) 0.0435(5) 0.0675(6) -0.0181(4) -0.0097(4) 0.0079(4)
Cu4 0.0664(6) 0.0456(5) 0.0804(7) -0.0149(5) -0.0170(5) -0.0024(4)
O1 0.105(4) 0.041(2) 0.070(3) -0.012(2) -0.035(3) 0.002(2)
O2 0.097(4) 0.053(3) 0.065(3) -0.006(2) -0.024(3) 0.000(3)
O5 0.074(3) 0.075(3) 0.065(3) -0.024(2) -0.009(2) -0.025(3)
O6 0.077(3) 0.074(3) 0.078(4) -0.032(3) -0.008(3) -0.014(3)
O7 0.069(3) 0.068(3) 0.038(2) -0.0154(19) -0.0190(19) -0.009(2)
O8 0.065(3) 0.062(3) 0.041(2) -0.0185(18) -0.0148(18) -0.011(2)
O9 0.063(3) 0.0355(19) 0.069(3) -0.0128(18) -0.016(2) 0.0144(18)
O10 0.063(3) 0.0350(19) 0.064(3) -0.0110(17) -0.011(2) 0.0166(18)
O11 0.051(3) 0.045(2) 0.117(5) -0.015(3) 0.000(3) 0.005(2)
O12 0.060(3) 0.037(2) 0.109(4) -0.018(2) 0.002(3) 0.0138(19)
O13 0.057(3) 0.073(3) 0.062(3) -0.027(2) -0.009(2) 0.017(2)
O14 0.098(4) 0.110(5) 0.086(4) -0.039(4) -0.045(4) 0.028(4)
O15 0.083(3) 0.076(3) 0.034(2) -0.022(2) -0.020(2) 0.018(3)
O16 0.071(3) 0.070(3) 0.035(2) -0.0211(19) -0.0175(19) 0.013(2)
O17 0.062(3) 0.073(3) 0.059(3) -0.019(2) -0.007(2) -0.003(2)
N4 0.081(9) 0.020(4) 0.108(15) 0.022(6) -0.022(9) 0.003(5)
O20 0.053(2) 0.057(3) 0.086(3) -0.029(2) -0.014(2) 0.002(2)
O21 0.096(4) 0.102(5) 0.074(4) -0.028(3) -0.042(3) 0.015(4)
N1 0.129(6) 0.043(3) 0.039(3) -0.009(2) -0.032(3) -0.012(3)
N2 0.059(3) 0.0292(19) 0.040(2) -0.0150(16) -0.0182(19) 0.0054(17)
N3 0.065(4) 0.056(3) 0.080(4) -0.023(3) -0.007(3) 0.001(3)
C1 0.094(5) 0.043(3) 0.036(3) -0.013(2) -0.007(3) -0.004(3)
C2 0.100(6) 0.046(3) 0.049(3) -0.021(3) -0.013(3) 0.000(3)
C3 0.094(6) 0.050(4) 0.108(7) -0.018(4) -0.015(5) -0.003(4)
C4 0.108(8) 0.054(5) 0.164(12) -0.028(6) 0.007(8) -0.010(5)
C5 0.129(11) 0.085(8) 0.211(19) 0.004(10) -0.034(12) -0.046(8)
C6 0.143(9) 0.050(4) 0.074(5) -0.013(4) -0.024(5) -0.014(5)
C7 0.131(8) 0.046(3) 0.043(3) -0.016(3) -0.006(4) -0.018(4)
C8 0.109(6) 0.049(3) 0.045(3) -0.017(3) -0.017(3) -0.013(4)
C9 0.141(8) 0.040(3) 0.053(4) -0.007(3) -0.046(4) -0.015(4)
C10 0.132(7) 0.047(3) 0.036(3) -0.004(2) -0.030(4) -0.031(4)
C11 0.107(6) 0.059(4) 0.039(3) -0.009(3) -0.013(3) -0.028(4)
C12 0.110(6) 0.058(4) 0.042(3) -0.009(3) -0.024(4) -0.029(4)
C13 0.102(5) 0.037(3) 0.047(3) -0.009(2) -0.019(3) -0.013(3)
C14 0.096(5) 0.041(3) 0.044(3) -0.008(2) -0.021(3) -0.007(3)
C15 0.087(5) 0.048(3) 0.047(3) -0.011(2) -0.033(3) -0.008(3)
C16 0.071(4) 0.047(3) 0.053(3) -0.015(3) -0.020(3) -0.001(3)
C17 0.076(5) 0.054(4) 0.066(4) -0.017(3) -0.019(4) -0.005(3)
C18 0.065(4) 0.037(3) 0.047(3) -0.011(2) -0.016(3) -0.001(2)
C19 0.075(4) 0.036(2) 0.043(3) -0.013(2) -0.022(3) 0.002(2)
C20 0.073(4) 0.035(2) 0.040(3) -0.013(2) -0.026(3) 0.008(2)
C21 0.070(4) 0.045(3) 0.044(3) -0.015(2) -0.021(3) -0.004(3)
C22 0.064(4) 0.031(2) 0.053(3) -0.015(2) -0.029(3) 0.008(2)
C23 0.057(3) 0.027(2) 0.062(3) -0.018(2) -0.029(3) 0.009(2)
C24 0.057(3) 0.032(2) 0.071(4) -0.021(2) -0.022(3) 0.009(2)
C25 0.052(3) 0.041(3) 0.077(4) -0.021(3) -0.016(3) 0.006(2)
C26 0.058(4) 0.032(3) 0.089(5) -0.023(3) -0.013(3) 0.008(2)
C27 0.066(4) 0.028(2) 0.062(3) -0.017(2) -0.025(3) 0.013(2)
C28 0.056(3) 0.029(2) 0.049(3) -0.015(2) -0.024(2) 0.009(2)
C29 0.059(3) 0.028(2) 0.046(3) -0.0137(19) -0.020(2) 0.008(2)
C30 0.062(3) 0.032(2) 0.041(3) -0.018(2) -0.017(2) 0.008(2)
C31 0.054(3) 0.037(2) 0.034(2) -0.0115(19) -0.013(2) 0.007(2)
C32 0.049(3) 0.040(3) 0.044(3) -0.019(2) -0.015(2) 0.010(2)
C33 0.054(3) 0.043(3) 0.039(3) -0.015(2) -0.016(2) 0.009(2)
C34 0.065(3) 0.034(2) 0.035(2) -0.0138(19) -0.020(2) 0.003(2)
C35 0.073(4) 0.035(2) 0.033(2) -0.0130(19) -0.020(2) 0.005(2)
C36 0.069(4) 0.047(3) 0.033(3) -0.011(2) -0.017(2) 0.011(3)
C37 0.067(4) 0.067(4) 0.038(3) -0.023(3) -0.015(3) 0.019(3)
C38 0.069(4) 0.100(6) 0.055(4) -0.028(4) -0.024(3) 0.028(4)
C39 0.067(4) 0.064(4) 0.038(3) -0.017(3) -0.021(3) 0.007(3)
C40 0.073(4) 0.045(3) 0.030(2) -0.013(2) -0.014(2) 0.007(3)
C41 0.074(4) 0.041(2) 0.025(2) -0.0114(19) -0.019(2) 0.004(2)
C42 0.064(3) 0.036(2) 0.029(2) -0.0071(18) -0.015(2) 0.007(2)
C43 0.088(6) 0.098(7) 0.117(8) -0.034(6) -0.045(6) -0.002(5)
C44 0.100(7) 0.047(4) 0.141(10) -0.009(5) -0.034(6) -0.009(4)
O3A 0.114(6) 0.115(6) 0.115(6) -0.032(2) -0.037(2) 0.0060(11)
O4A 0.165(11) 0.165(11) 0.165(11) -0.046(3) -0.054(4) 0.0087(12)
O3B 0.146(6) 0.146(6) 0.146(6) -0.0411(19) -0.047(2) 0.0074(11)
O4B 0.133(5) 0.133(5) 0.134(5) -0.0374(18) -0.043(2) 0.0065(11)
O19 0.049(4) 0.040(4) 0.067(5) -0.015(4) -0.029(4) 0.009(3)
O22 0.064(6) 0.033(4) 0.178(15) 0.016(6) -0.024(8) 0.001(4)
O23 0.169(16) 0.113(12) 0.061(7) -0.036(7) -0.021(8) 0.047(11)
C45 0.15(2) 0.063(10) 0.127(18) -0.058(12) -0.021(15) 0.034(12)
C46 0.117(18) 0.112(18) 0.088(14) -0.017(13) -0.006(13) -0.012(14)
O18 0.132(8) 0.132(8) 0.132(8) -0.037(2) -0.043(3) 0.0069(6)

loop_
_atom_type_symbol
_atom_type_description
_atom_type_scat_dispersion_real
_atom_type_scat_dispersion_imag
_atom_type_scat_source
C C 0.0181 0.0091 'International Tables Vol C Tables 4.2.6.8 and 6.1.1.4'
H H 0.0000 0.0000 'International Tables Vol C Tables 4.2.6.8 and 6.1.1.4'
Cu Cu -1.9646 0.5888 'International Tables Vol C Tables 4.2.6.8 and 6.1.1.4'
N N 0.0311 0.0180 'International Tables Vol C Tables 4.2.6.8 and 6.1.1.4'
O O 0.0492 0.0322 'International Tables Vol C Tables 4.2.6.8 and 6.1.1.4'

loop_
_geom_angle_atom_site_label_1
_geom_angle_atom_site_label_2
_geom_angle_atom_site_label_3
_geom_angle
_geom_angle_site_symmetry_1
_geom_angle_site_symmetry_3
_geom_angle_publ_flag
O7 Cu1 O8 167.48(19) 2_666 . ?
O7 Cu1 O9 90.2(2) 2_666 2_666 ?
O7 Cu1 O10 88.6(2) 2_666 . ?
O7 Cu1 O17 97.1(2) 2_666 . ?
O8 Cu1 O10 89.7(2) . . ?
O8 Cu1 O17 95.4(2) . . ?
O9 Cu1 O8 88.9(2) 2_666 . ?
O9 Cu1 O10 167.9(2) 2_666 . ?
O9 Cu1 O17 96.4(2) 2_666 . ?
O10 Cu1 O17 95.7(2) . . ?
O1 Cu2 Cu2 82.92(19) . 2_657 ?
O1 Cu2 O21 95.9(3) . . ?
O2 Cu2 Cu2 85.4(2) 2_657 2_657 ?
O2 Cu2 O1 168.3(3) 2_657 . ?
O2 Cu2 O15 89.5(2) 2_657 2_657 ?
O2 Cu2 O16 88.3(2) 2_657 . ?
O2 Cu2 O21 95.7(3) 2_657 . ?
O15 Cu2 Cu2 85.03(16) 2_657 2_657 ?
O15 Cu2 O1 89.2(2) 2_657 . ?
O15 Cu2 O16 167.9(2) 2_657 . ?
O15 Cu2 O21 97.1(2) 2_657 . ?
O16 Cu2 Cu2 82.98(15) . 2_657 ?
O16 Cu2 O1 90.5(2) . . ?
O16 Cu2 O21 94.9(2) . . ?
O21 Cu2 Cu2 177.55(19) . 2_657 ?
O12 Cu3 N3 88.4(3) 2_756 . ?
O13 Cu3 O12 169.2(3) . 2_756 ?
O13 Cu3 N3 92.1(3) . . ?
O20 Cu3 O12 89.9(2) . 2_756 ?
O20 Cu3 O13 88.6(2) . . ?
O20 Cu3 N3 174.5(3) . . ?
O5 Cu4 N4 90.0(7) 2_766 . ?
O5 Cu4 O19 106.5(3) 2_766 . ?
O11 Cu4 O5 164.3(3) . 2_766 ?
O11 Cu4 N4 87.9(8) . . ?
O11 Cu4 O19 89.1(3) . . ?
N4 Cu4 O19 92.0(10) . . ?
O20 Cu4 O5 92.0(2) 2_756 2_766 ?
O20 Cu4 O11 90.3(2) 2_756 . ?
O20 Cu4 N4 177.9(8) 2_756 . ?
O20 Cu4 O19 86.9(2) 2_756 . ?
O20 Cu4 O18 174.5(13) 2_756 . ?
O18 Cu4 O11 84.7(12) . . ?
C1 O1 Cu2 123.1(5) . . ?
C1 O2 Cu2 121.0(5) . 2_657 ?
C17 O5 Cu4 105.8(5) . 2_766 ?
C20 O7 Cu1 122.8(4) . 2_666 ?
C20 O8 Cu1 124.4(4) . . ?
C22 O9 Cu1 123.6(4) . 2_666 ?
C22 O10 Cu1 121.3(4) . . ?
C26 O11 Cu4 132.0(4) . . ?
C26 O12 Cu3 125.3(5) . 2_756 ?
C38 O13 Cu3 121.8(5) . . ?
C41 O15 Cu2 122.0(4) . 2_657 ?
C41 O16 Cu2 123.9(4) . . ?
Cu1 O17 H17A 128.0 . . ?
Cu1 O17 H17B 127.8 . . ?
H17A O17 H17B 104.2 . . ?
Cu4 N4 H4 100.2 . . ?
C45 N4 Cu4 112(2) . . ?
C45 N4 H4 100.2 . . ?
C45 N4 C46 120.5(18) . . ?
C46 N4 Cu4 118.2(19) . . ?
C46 N4 H4 100.2 . . ?
Cu3 O20 Cu4 106.3(3) . 2_756 ?
Cu3 O20 H20A 110.5 . . ?
Cu3 O20 H20B 110.5 . . ?
Cu4 O20 H20A 110.5 2_756 . ?
Cu4 O20 H20B 110.5 2_756 . ?
H20A O20 H20B 108.7 . . ?
Cu2 O21 H21A 128.9 . . ?
Cu2 O21 H21B 128.6 . . ?
H21A O21 H21B 102.5 . . ?
C9 N1 C10 111.6(5) . . ?
C9 N1 C13 110.3(6) . . ?
C10 N1 C13 113.6(6) . . ?
C30 N2 C31 112.7(4) . . ?
C34 N2 C30 111.2(4) . . ?
C34 N2 C31 115.7(4) . . ?
Cu3 N3 H3 106.7 . . ?
C43 N3 Cu3 113.7(6) . . ?
C43 N3 H3 106.7 . . ?
C44 N3 Cu3 110.3(6) . . ?
C44 N3 H3 106.7 . . ?
C44 N3 C43 112.3(8) . . ?
O1 C1 O2 127.5(6) . . ?
O1 C1 C2 115.8(7) . . ?
O2 C1 C2 116.7(8) . . ?
C3 C2 C1 120.4(8) . . ?
C3 C2 C8 120.7(7) . . ?
C8 C2 C1 118.9(8) . . ?
C2 C3 H3A 120.1 . . ?
C2 C3 C4 119.8(10) . . ?
C4 C3 H3A 120.1 . . ?
C3 C4 C5 116.8(11) . . ?
C6 C4 C3 119.4(12) . . ?
C6 C4 C5 123.8(10) . . ?
O3A C5 C4 109.8(16) . . ?
O4A C5 C4 110(2) . . ?
O4A C5 O3A 140(2) . . ?
O3B C5 C4 124.0(13) . . ?
O4B C5 C4 110.2(15) . . ?
O4B C5 O3B 125.8(18) . . ?
C4 C6 H6 118.8 . . ?
C4 C6 C7 122.4(9) . . ?
C7 C6 H6 118.8 . . ?
C6 C7 C9 123.6(7) . . ?
C8 C7 C6 116.5(9) . . ?
C8 C7 C9 119.9(9) . . ?
C2 C8 C7 121.2(9) . . ?
C2 C8 H8 119.4 . . ?
C7 C8 H8 119.4 . . ?
N1 C9 C7 112.7(7) . . ?
N1 C9 H9A 109.1 . . ?
N1 C9 H9B 109.1 . . ?
C7 C9 H9A 109.1 . . ?
C7 C9 H9B 109.1 . . ?
H9A C9 H9B 107.8 . . ?
N1 C10 H10 106.9 . . ?
N1 C10 C11 109.4(5) . . ?
N1 C10 C12 115.0(7) . 2_667 ?
C11 C10 H10 106.9 . . ?
C12 C10 H10 106.9 2_667 . ?
C12 C10 C11 111.4(6) 2_667 . ?
C10 C11 H11A 109.8 . . ?
C10 C11 H11B 109.8 . . ?
H11A C11 H11B 108.3 . . ?
C12 C11 C10 109.3(6) . . ?
C12 C11 H11A 109.8 . . ?
C12 C11 H11B 109.8 . . ?
C10 C12 H12A 109.3 2_667 . ?
C10 C12 H12B 109.3 2_667 . ?
C11 C12 C10 111.4(7) . 2_667 ?
C11 C12 H12A 109.3 . . ?
C11 C12 H12B 109.3 . . ?
H12A C12 H12B 108.0 . . ?
N1 C13 H13A 110.4 . . ?
N1 C13 H13B 110.4 . . ?
N1 C13 C14 106.5(6) . . ?
H13A C13 H13B 108.6 . . ?
C14 C13 H13A 110.4 . . ?
C14 C13 H13B 110.4 . . ?
C15 C14 C13 121.3(6) . . ?
C15 C14 C21 117.5(6) . . ?
C21 C14 C13 121.1(7) . . ?
C14 C15 H15 118.3 . . ?
C16 C15 C14 123.3(6) . . ?
C16 C15 H15 118.3 . . ?
C15 C16 C17 123.0(6) . . ?
C15 C16 C18 118.6(6) . . ?
C18 C16 C17 118.5(6) . . ?
O5 C17 C16 113.6(6) . . ?
O6 C17 O5 124.2(7) . . ?
O6 C17 C16 122.1(7) . . ?
C16 C18 H18 119.9 . . ?
C16 C18 C19 120.3(6) . . ?
C19 C18 H18 119.9 . . ?
C18 C19 C20 120.7(6) . . ?
C18 C19 C21 119.4(6) . . ?
C21 C19 C20 119.9(6) . . ?
O7 C20 C19 117.5(6) . . ?
O8 C20 O7 125.3(5) . . ?
O8 C20 C19 117.2(5) . . ?
C14 C21 C19 120.9(6) . . ?
C14 C21 H21 119.5 . . ?
C19 C21 H21 119.5 . . ?
O9 C22 C23 116.0(5) . . ?
O10 C22 O9 127.1(5) . . ?
O10 C22 C23 116.8(5) . . ?
C24 C23 C22 119.3(5) . . ?
C24 C23 C29 120.6(5) . . ?
C29 C23 C22 120.1(5) . . ?
C23 C24 H24 120.5 . . ?
C23 C24 C25 119.0(6) . . ?
C25 C24 H24 120.5 . . ?
C24 C25 C26 117.7(6) . . ?
C27 C25 C24 119.3(6) . . ?
C27 C25 C26 123.0(5) . . ?
O11 C26 O12 126.6(6) . . ?
O11 C26 C25 117.2(5) . . ?
O12 C26 C25 116.2(6) . . ?
C25 C27 H27 119.2 . . ?
C25 C27 C28 121.7(5) . . ?
C28 C27 H27 119.2 . . ?
C27 C28 C29 119.4(5) . . ?
C27 C28 C30 121.2(5) . . ?
C29 C28 C30 119.4(5) . . ?
C23 C29 H29 120.0 . . ?
C28 C29 C23 120.0(5) . . ?
C28 C29 H29 120.0 . . ?
N2 C30 C28 111.5(4) . . ?
N2 C30 H30A 109.3 . . ?
N2 C30 H30B 109.3 . . ?
C28 C30 H30A 109.3 . . ?
C28 C30 H30B 109.3 . . ?
H30A C30 H30B 108.0 . . ?
N2 C31 H31 106.4 . . ?
N2 C31 C32 110.0(4) . . ?
N2 C31 C33 115.6(4) . 2_656 ?
C32 C31 H31 106.4 . . ?
C32 C31 C33 111.5(5) . 2_656 ?
C33 C31 H31 106.4 2_656 . ?
C31 C32 H32A 109.6 . . ?
C31 C32 H32B 109.6 . . ?
C31 C32 C33 110.1(5) . . ?
H32A C32 H32B 108.2 . . ?
C33 C32 H32A 109.6 . . ?
C33 C32 H32B 109.6 . . ?
C31 C33 H33A 109.7 2_656 . ?
C31 C33 H33B 109.7 2_656 . ?
C32 C33 C31 109.6(5) . 2_656 ?
C32 C33 H33A 109.7 . . ?
C32 C33 H33B 109.7 . . ?
H33A C33 H33B 108.2 . . ?
N2 C34 H34A 109.9 . . ?
N2 C34 H34B 109.9 . . ?
N2 C34 C35 109.0(5) . . ?
H34A C34 H34B 108.3 . . ?
C35 C34 H34A 109.9 . . ?
C35 C34 H34B 109.9 . . ?
C36 C35 C34 119.6(5) . . ?
C42 C35 C34 120.4(6) . . ?
C42 C35 C36 119.8(6) . . ?
C35 C36 H36 119.5 . . ?
C37 C36 C35 121.0(5) . . ?
C37 C36 H36 119.5 . . ?
C36 C37 C38 122.6(6) . . ?
C36 C37 C39 119.6(6) . . ?
C39 C37 C38 117.8(6) . . ?
O13 C38 C37 114.6(7) . . ?
O14 C38 O13 124.0(7) . . ?
O14 C38 C37 121.3(7) . . ?
C37 C39 H39 121.0 . . ?
C40 C39 C37 118.1(6) . . ?
C40 C39 H39 121.0 . . ?
C39 C40 C41 118.5(6) . . ?
C42 C40 C39 120.7(5) . . ?
C42 C40 C41 120.7(6) . . ?
O15 C41 O16 126.0(5) . . ?
O15 C41 C40 117.6(6) . . ?
O16 C41 C40 116.4(5) . . ?
C35 C42 H42 119.7 . . ?
C40 C42 C35 120.7(6) . . ?
C40 C42 H42 119.7 . . ?
N3 C43 H43A 109.5 . . ?
N3 C43 H43B 109.5 . . ?
N3 C43 H43C 109.5 . . ?
H43A C43 H43B 109.5 . . ?
H43A C43 H43C 109.5 . . ?
H43B C43 H43C 109.5 . . ?
N3 C44 H44A 109.5 . . ?
N3 C44 H44B 109.5 . . ?
N3 C44 H44C 109.5 . . ?
H44A C44 H44B 109.5 . . ?
H44A C44 H44C 109.5 . . ?
H44B C44 H44C 109.5 . . ?
C5 O4A H4A 98(3) . . ?
C5 O3B H3B 112(3) . . ?
Cu3 O19 Cu3 118.22(19) 2_756 2_576 ?
Cu3 O19 H19A 124.1 2_576 . ?
Cu3 O19 H19A 115.9 2_756 . ?
Cu3 O19 H19B 115.9 2_756 . ?
Cu3 O19 H19B 51.6 2_576 . ?
Cu4 O19 Cu3 67.33(18) . 2_576 ?
Cu4 O19 Cu3 75.3(2) . 2_756 ?
Cu4 O19 H19A 115.9 . . ?
Cu4 O19 H19B 115.9 . . ?
H19A O19 H19B 112.9 . . ?
N4 C45 H45A 109.5 . . ?
N4 C45 H45B 109.5 . . ?
N4 C45 H45C 109.5 . . ?
H45A C45 H45B 109.5 . . ?
H45A C45 H45C 109.5 . . ?
H45B C45 H45C 109.5 . . ?
N4 C46 H46A 109.5 . . ?
N4 C46 H46B 109.5 . . ?
N4 C46 H46C 109.5 . . ?
H46A C46 H46B 109.5 . . ?
H46A C46 H46C 109.5 . . ?
H46B C46 H46C 109.5 . . ?
Cu4 O18 H18A 129.0 . . ?
Cu4 O18 H18B 126.7 . . ?
H18A O18 H18B 104.3 . . ?

loop_
_geom_bond_atom_site_label_1
_geom_bond_atom_site_label_2
_geom_bond_distance
_geom_bond_site_symmetry_2
_geom_bond_publ_flag
Cu1 O7 1.935(4) 2_666 ?
Cu1 O8 1.955(4) . ?
Cu1 O9 1.954(4) 2_666 ?
Cu1 O10 1.968(4) . ?
Cu1 O17 2.137(5) . ?
Cu2 Cu2 2.635(2) 2_657 ?
Cu2 O1 1.972(5) . ?
Cu2 O2 1.950(5) 2_657 ?
Cu2 O15 1.962(4) 2_657 ?
Cu2 O16 1.970(4) . ?
Cu2 O21 2.149(7) . ?
Cu3 O12 1.960(5) 2_756 ?
Cu3 O13 1.959(5) . ?
Cu3 O20 1.913(5) . ?
Cu3 N3 2.015(7) . ?
Cu4 O5 1.965(5) 2_766 ?
Cu4 O11 1.955(5) . ?
Cu4 N4 2.009(17) . ?
Cu4 O20 1.926(6) 2_756 ?
Cu4 O19 2.452(8) . ?
Cu4 O18 1.94(4) . ?
O1 C1 1.242(10) . ?
O2 C1 1.251(10) . ?
O5 C17 1.317(10) . ?
O6 C17 1.205(10) . ?
O7 C20 1.273(8) . ?
O8 C20 1.239(8) . ?
O9 C22 1.265(8) . ?
O10 C22 1.240(8) . ?
O11 C26 1.247(9) . ?
O12 C26 1.255(8) . ?
O13 C38 1.230(9) . ?
O14 C38 1.213(10) . ?
O15 C41 1.247(8) . ?
O16 C41 1.249(8) . ?
O17 H17A 0.8832 . ?
O17 H17B 0.8866 . ?
N4 H4 0.9800 . ?
N4 C45 1.43(4) . ?
N4 C46 1.48(4) . ?
O20 H20A 0.9700 . ?
O20 H20B 0.9700 . ?
O21 H21A 1.0166 . ?
O21 H21B 1.0157 . ?
N1 C9 1.469(8) . ?
N1 C10 1.476(8) . ?
N1 C13 1.487(10) . ?
N2 C30 1.467(6) . ?
N2 C31 1.477(7) . ?
N2 C34 1.464(7) . ?
N3 H3 0.9800 . ?
N3 C43 1.496(13) . ?
N3 C44 1.485(13) . ?
C1 C2 1.516(9) . ?
C2 C3 1.372(14) . ?
C2 C8 1.387(12) . ?
C3 H3A 0.9300 . ?
C3 C4 1.431(13) . ?
C4 C5 1.54(2) . ?
C4 C6 1.338(18) . ?
C5 O3A 1.314(17) . ?
C5 O4A 1.289(18) . ?
C5 O3B 1.314(16) . ?
C5 O4B 1.2801(10) . ?
C6 H6 0.9300 . ?
C6 C7 1.445(16) . ?
C7 C8 1.406(10) . ?
C7 C9 1.489(14) . ?
C8 H8 0.9300 . ?
C9 H9A 0.9700 . ?
C9 H9B 0.9700 . ?
C10 H10 0.9800 . ?
C10 C11 1.544(9) . ?
C10 C12 1.542(14) 2_667 ?
C11 H11A 0.9700 . ?
C11 H11B 0.9700 . ?
C11 C12 1.520(9) . ?
C12 H12A 0.9700 . ?
C12 H12B 0.9700 . ?
C13 H13A 0.9700 . ?
C13 H13B 0.9700 . ?
C13 C14 1.496(10) . ?
C14 C15 1.390(11) . ?
C14 C21 1.399(9) . ?
C15 H15 0.9300 . ?
C15 C16 1.381(10) . ?
C16 C17 1.479(11) . ?
C16 C18 1.399(9) . ?
C18 H18 0.9300 . ?
C18 C19 1.400(9) . ?
C19 C20 1.486(8) . ?
C19 C21 1.408(9) . ?
C21 H21 0.9300 . ?
C22 C23 1.504(7) . ?
C23 C24 1.388(9) . ?
C23 C29 1.393(8) . ?
C24 H24 0.9300 . ?
C24 C25 1.417(8) . ?
C25 C26 1.482(10) . ?
C25 C27 1.372(9) . ?
C27 H27 0.9300 . ?
C27 C28 1.384(9) . ?
C28 C29 1.386(7) . ?
C28 C30 1.511(8) . ?
C29 H29 0.9300 . ?
C30 H30A 0.9700 . ?
C30 H30B 0.9700 . ?
C31 H31 0.9800 . ?
C31 C32 1.517(7) . ?
C31 C33 1.529(9) 2_656 ?
C32 H32A 0.9700 . ?
C32 H32B 0.9700 . ?
C32 C33 1.522(8) . ?
C33 H33A 0.9700 . ?
C33 H33B 0.9700 . ?
C34 H34A 0.9700 . ?
C34 H34B 0.9700 . ?
C34 C35 1.515(8) . ?
C35 C36 1.386(9) . ?
C35 C42 1.383(7) . ?
C36 H36 0.9300 . ?
C36 C37 1.378(10) . ?
C37 C38 1.507(10) . ?
C37 C39 1.429(8) . ?
C39 H39 0.9300 . ?
C39 C40 1.408(10) . ?
C40 C41 1.501(7) . ?
C40 C42 1.375(9) . ?
C42 H42 0.9300 . ?
C43 H43A 0.9600 . ?
C43 H43B 0.9600 . ?
C43 H43C 0.9600 . ?
C44 H44A 0.9600 . ?
C44 H44B 0.9600 . ?
C44 H44C 0.9600 . ?
O4A H4A 0.820(4) . ?
O3B H3B 0.820(4) . ?
O19 H19A 0.9700 . ?
O19 H19B 0.9700 . ?
C45 H45A 0.9600 . ?
C45 H45B 0.9600 . ?
C45 H45C 0.9600 . ?
C46 H46A 0.9600 . ?
C46 H46B 0.9600 . ?
C46 H46C 0.9600 . ?
O18 H18A 0.8593 . ?
O18 H18B 0.8590 . ?

loop_
_geom_hbond_atom_site_label_D
_geom_hbond_atom_site_label_H
_geom_hbond_atom_site_label_A
_geom_hbond_distance_DH
_geom_hbond_distance_HA
_geom_hbond_distance_DA
_geom_hbond_angle_DHA
_geom_hbond_site_symmetry_A
_geom_hbond_publ_flag
O20 H20A O23 0.97 1.86 2.825(14) 169.9 . yes

loop_
_geom_torsion_atom_site_label_1
_geom_torsion_atom_site_label_2
_geom_torsion_atom_site_label_3
_geom_torsion_atom_site_label_4
_geom_torsion
_geom_torsion_site_symmetry_1
_geom_torsion_site_symmetry_2
_geom_torsion_site_symmetry_3
_geom_torsion_site_symmetry_4
_geom_torsion_publ_flag
Cu1 O7 C20 O8 1.8(9) 2_666 . . . ?
Cu1 O7 C20 C19 -179.0(4) 2_666 . . . ?
Cu1 O8 C20 O7 -2.7(9) . . . . ?
Cu1 O8 C20 C19 178.1(4) . . . . ?
Cu1 O9 C22 O10 -1.7(9) 2_666 . . . ?
Cu1 O9 C22 C23 176.2(4) 2_666 . . . ?
Cu1 O10 C22 O9 1.6(9) . . . . ?
Cu1 O10 C22 C23 -176.4(4) . . . . ?
Cu2 O1 C1 O2 1.5(10) . . . . ?
Cu2 O1 C1 C2 -177.5(4) . . . . ?
Cu2 O2 C1 O1 -1.9(10) 2_657 . . . ?
Cu2 O2 C1 C2 177.1(4) 2_657 . . . ?
Cu2 O15 C41 O16 0.9(9) 2_657 . . . ?
Cu2 O15 C41 C40 -179.2(4) 2_657 . . . ?
Cu2 O16 C41 O15 0.8(9) . . . . ?
Cu2 O16 C41 C40 -179.0(4) . . . . ?
Cu3 O12 C26 O11 -7.7(14) 2_756 . . . ?
Cu3 O12 C26 C25 175.4(5) 2_756 . . . ?
Cu3 O13 C38 O14 6.2(14) . . . . ?
Cu3 O13 C38 C37 -170.5(5) . . . . ?
Cu4 O5 C17 O6 0.5(10) 2_766 . . . ?
Cu4 O5 C17 C16 179.8(5) 2_766 . . . ?
Cu4 O11 C26 O12 -5.2(15) . . . . ?
Cu4 O11 C26 C25 171.7(6) . . . . ?
O1 C1 C2 C3 -173.9(8) . . . . ?
O1 C1 C2 C8 6.7(9) . . . . ?
O2 C1 C2 C3 7.0(10) . . . . ?
O2 C1 C2 C8 -172.5(6) . . . . ?
O9 C22 C23 C24 3.6(8) . . . . ?
O9 C22 C23 C29 -173.4(5) . . . . ?
O10 C22 C23 C24 -178.2(6) . . . . ?
O10 C22 C23 C29 4.8(8) . . . . ?
N1 C10 C11 C12 -175.3(8) . . . . ?
N1 C13 C14 C15 -68.4(8) . . . . ?
N1 C13 C14 C21 108.8(8) . . . . ?
N2 C31 C32 C33 -172.3(4) . . . . ?
N2 C34 C35 C36 -67.5(6) . . . . ?
N2 C34 C35 C42 108.5(6) . . . . ?
C1 C2 C3 C4 177.8(10) . . . . ?
C1 C2 C8 C7 -178.8(6) . . . . ?
C2 C3 C4 C5 -177.7(13) . . . . ?
C2 C3 C4 C6 3(2) . . . . ?
C3 C2 C8 C7 1.8(11) . . . . ?
C3 C4 C5 O3A 39(2) . . . . ?
C3 C4 C5 O4A -148(2) . . . . ?
C3 C4 C5 O3B -12(3) . . . . ?
C3 C4 C5 O4B 167.4(17) . . . . ?
C3 C4 C6 C7 -2(2) . . . . ?
C4 C6 C7 C8 0.9(14) . . . . ?
C4 C6 C7 C9 179.3(10) . . . . ?
C5 C4 C6 C7 178.7(13) . . . . ?
C6 C4 C5 O3A -141.7(18) . . . . ?
C6 C4 C5 O4A 31(3) . . . . ?
C6 C4 C5 O3B 168(2) . . . . ?
C6 C4 C5 O4B -13(3) . . . . ?
C6 C7 C8 C2 -0.7(10) . . . . ?
C6 C7 C9 N1 -30.5(10) . . . . ?
C8 C2 C3 C4 -2.8(15) . . . . ?
C8 C7 C9 N1 147.8(7) . . . . ?
C9 N1 C10 C11 157.7(8) . . . . ?
C9 N1 C10 C12 -76.0(9) . . . 2_667 ?
C9 N1 C13 C14 -78.3(8) . . . . ?
C9 C7 C8 C2 -179.2(6) . . . . ?
C10 N1 C9 C7 -70.8(10) . . . . ?
C10 N1 C13 C14 155.6(6) . . . . ?
C10 C11 C12 C10 -56.5(10) . . . 2_667 ?
C12 C10 C11 C12 56.4(10) 2_667 . . . ?
C13 N1 C9 C7 161.9(6) . . . . ?
C13 N1 C10 C11 -76.8(9) . . . . ?
C13 N1 C10 C12 49.4(8) . . . 2_667 ?
C13 C14 C15 C16 178.1(6) . . . . ?
C13 C14 C21 C19 -178.1(6) . . . . ?
C14 C15 C16 C17 179.8(7) . . . . ?
C14 C15 C16 C18 0.3(10) . . . . ?
C15 C14 C21 C19 -0.8(10) . . . . ?
C15 C16 C17 O5 -15.6(11) . . . . ?
C15 C16 C17 O6 163.8(8) . . . . ?
C15 C16 C18 C19 -1.5(9) . . . . ?
C16 C18 C19 C20 -177.7(6) . . . . ?
C16 C18 C19 C21 1.5(9) . . . . ?
C17 C16 C18 C19 179.0(6) . . . . ?
C18 C16 C17 O5 163.9(7) . . . . ?
C18 C16 C17 O6 -16.8(11) . . . . ?
C18 C19 C20 O7 -3.3(8) . . . . ?
C18 C19 C20 O8 175.9(5) . . . . ?
C18 C19 C21 C14 -0.3(9) . . . . ?
C20 C19 C21 C14 178.9(6) . . . . ?
C21 C14 C15 C16 0.8(11) . . . . ?
C21 C19 C20 O7 177.5(6) . . . . ?
C21 C19 C20 O8 -3.3(8) . . . . ?
C22 C23 C24 C25 -177.9(6) . . . . ?
C22 C23 C29 C28 178.5(5) . . . . ?
C23 C24 C25 C26 177.7(6) . . . . ?
C23 C24 C25 C27 0.0(10) . . . . ?
C24 C23 C29 C28 1.6(9) . . . . ?
C24 C25 C26 O11 5.7(11) . . . . ?
C24 C25 C26 O12 -177.1(7) . . . . ?
C24 C25 C27 C28 0.4(10) . . . . ?
C25 C27 C28 C29 0.3(9) . . . . ?
C25 C27 C28 C30 -179.9(6) . . . . ?
C26 C25 C27 C28 -177.2(7) . . . . ?
C27 C25 C26 O11 -176.7(7) . . . . ?
C27 C25 C26 O12 0.5(12) . . . . ?
C27 C28 C29 C23 -1.2(8) . . . . ?
C27 C28 C30 N2 -30.0(7) . . . . ?
C29 C23 C24 C25 -1.0(9) . . . . ?
C29 C28 C30 N2 149.9(5) . . . . ?
C30 N2 C31 C32 155.8(5) . . . . ?
C30 N2 C31 C33 -76.8(6) . . . 2_656 ?
C30 N2 C34 C35 -72.6(6) . . . . ?
C30 C28 C29 C23 178.9(5) . . . . ?
C31 N2 C30 C28 -69.3(6) . . . . ?
C31 N2 C34 C35 157.2(4) . . . . ?
C31 C32 C33 C31 -57.0(6) . . . 2_656 ?
C33 C31 C32 C33 58.1(7) 2_656 . . . ?
C34 N2 C30 C28 159.0(5) . . . . ?
C34 N2 C31 C32 -74.7(6) . . . . ?
C34 N2 C31 C33 52.7(6) . . . 2_656 ?
C34 C35 C36 C37 177.8(6) . . . . ?
C34 C35 C42 C40 -177.5(5) . . . . ?
C35 C36 C37 C38 178.9(7) . . . . ?
C35 C36 C37 C39 -0.9(10) . . . . ?
C36 C35 C42 C40 -1.5(8) . . . . ?
C36 C37 C38 O13 11.0(12) . . . . ?
C36 C37 C38 O14 -165.9(9) . . . . ?
C36 C37 C39 C40 -0.2(10) . . . . ?
C37 C39 C40 C41 -176.9(6) . . . . ?
C37 C39 C40 C42 0.5(9) . . . . ?
C38 C37 C39 C40 179.9(7) . . . . ?
C39 C37 C38 O13 -169.2(7) . . . . ?
C39 C37 C38 O14 14.0(13) . . . . ?
C39 C40 C41 O15 -9.4(8) . . . . ?
C39 C40 C41 O16 170.5(6) . . . . ?
C39 C40 C42 C35 0.4(9) . . . . ?
C41 C40 C42 C35 177.7(5) . . . . ?
C42 C35 C36 C37 1.8(9) . . . . ?
C42 C40 C41 O15 173.2(6) . . . . ?
C42 C40 C41 O16 -6.9(8) . . . . ?
